data_9001416
loop_
_publ_author_name
'Ross, N. L.'
'Reeder, R. J.'

_publ_section_title
;
 High-pressure structural study of dolomite and ankerite
 P = 1.50 GPa
;
_journal_name_full 'American Mineralogist'
_journal_page_first 412
_journal_page_last 421
_journal_volume 77
_journal_year 1992
_chemical_formula_sum 'C2 Ca Mg O6'
_chemical_name_mineral Dolomite
_space_group_IT_number 148
_symmetry_space_group_name_Hall '-R 3'
_symmetry_space_group_name_H-M 'R -3 :H'
_cell_angle_alpha 90
_cell_angle_beta 90
_cell_angle_gamma 120
_cell_length_a 4.7910
_cell_length_b 4.7910
_cell_length_c 15.856
_cell_formula_units_Z 3
_cell_volume 315.193
_database_code_amcsd 0001454
_diffrn_ambient_pressure 1.5e+06
_exptl_crystal_density_diffrn 2.914
_cod_original_sg_symbol_H-M 'R -3'
_cod_original_formula_sum 'Ca Mg C2 O6'
_cod_database_code 9001416

loop_
_space_group_symop_operation_xyz
x,y,z
2/3+x,1/3+y,1/3+z
1/3+x,2/3+y,2/3+z
y,-x+y,-z
2/3+y,1/3-x+y,1/3-z
1/3+y,2/3-x+y,2/3-z
-x+y,-x,z
2/3-x+y,1/3-x,1/3+z
1/3-x+y,2/3-x,2/3+z
-x,-y,-z
2/3-x,1/3-y,1/3-z
1/3-x,2/3-y,2/3-z
-y,x-y,z
2/3-y,1/3+x-y,1/3+z
1/3-y,2/3+x-y,2/3+z
x-y,x,-z
2/3+x-y,1/3+x,1/3-z
1/3+x-y,2/3+x,2/3-z

loop_
_atom_site_label
_atom_site_fract_x
_atom_site_fract_y
_atom_site_fract_z
_atom_site_U_iso_or_equiv
CaA 0.00000 0.00000 0.00000 0.01001
MgB 0.00000 0.00000 0.50000 0.00583
C 0.00000 0.00000 0.24340 0.01102
O 0.24850 -0.03550 0.24430 0.01178

loop_
_cod_related_entry_id
_cod_related_entry_database
_cod_related_entry_code
1 AMCSD 0001454
